data_7711379
loop_
_publ_author_name
'Wei, Yongliang'
'Yang, Xiaowen'
'Tian, Minghui'
'Wang, Xue'
'Wang, Tongdao'

_publ_section_title
;
 Ruthenium tris(\s-B-H) borate complexes: synthesis, structure, and
 reactivity
;
_journal_name_full 'Dalton Transactions'
_journal_paper_doi 10.1039/D2DT03092F
_journal_year 2022
_chemical_formula_moiety 'C37 H62 B P Ru'
_chemical_formula_sum 'C37 H62 B P Ru'
_chemical_formula_weight 649.71
_space_group_crystal_system triclinic
_space_group_IT_number 2
_space_group_name_Hall '-P 1'
_space_group_name_H-M_alt 'P -1'
_atom_sites_solution_hydrogens mixed
_audit_creation_date 2022-09-13
_audit_creation_method
;
Olex2 1.5-beta
(compiled 2022.04.07 svn.rca3783a0 for OlexSys, GUI svn.r6498)
;
_audit_update_record
;
2022-09-22 deposited with the CCDC.	2022-09-27 downloaded from the CCDC.
;
_cell_angle_alpha 65.7160(10)
_cell_angle_beta 81.0310(10)
_cell_angle_gamma 64.7590(10)
_cell_formula_units_Z 2
_cell_length_a 10.0172(2)
_cell_length_b 12.1842(2)
_cell_length_c 16.9434(3)
_cell_measurement_reflns_used 8259
_cell_measurement_temperature 173.00
_cell_measurement_theta_max 27.516
_cell_measurement_theta_min 2.248
_cell_volume 1704.54(6)
_computing_cell_refinement 'SAINT V8.40A (Bruker, 2016)'
_computing_data_collection 'Bruker APEX2'
_computing_data_reduction 'SAINT V8.40A (Bruker, 2016)'
_computing_molecular_graphics 'Olex2 1.5-beta (Dolomanov et al., 2009)'
_computing_publication_material 'Olex2 1.5-beta (Dolomanov et al., 2009)'
_computing_structure_refinement 'SHELXL 2018/3 (Sheldrick, 2015)'
_computing_structure_solution 'ShelXT (Sheldrick, 2015)'
_diffrn_ambient_temperature 173.00
_diffrn_detector 'Bruker PHOTON 100 CMOS'
_diffrn_detector_type 'CCD area detector'
_diffrn_measured_fraction_theta_full 0.965
_diffrn_measured_fraction_theta_max 0.965
_diffrn_measurement_device 'three-circle diffractometer'
_diffrn_measurement_device_type 'Bruker D8 Venture'
_diffrn_measurement_method '\w and \f scans'
_diffrn_radiation_monochromator graphite
_diffrn_radiation_probe x-ray
_diffrn_radiation_type MoK\a
_diffrn_radiation_wavelength 0.71073
_diffrn_reflns_av_R_equivalents 0.0145
_diffrn_reflns_av_unetI/netI 0.0313
_diffrn_reflns_Laue_measured_fraction_full 0.965
_diffrn_reflns_Laue_measured_fraction_max 0.965
_diffrn_reflns_limit_h_max 11
_diffrn_reflns_limit_h_min -11
_diffrn_reflns_limit_k_max 14
_diffrn_reflns_limit_k_min -14
_diffrn_reflns_limit_l_max 20
_diffrn_reflns_limit_l_min -20
_diffrn_reflns_number 8260
_diffrn_reflns_point_group_measured_fraction_full 0.965
_diffrn_reflns_point_group_measured_fraction_max 0.965
_diffrn_reflns_theta_full 24.999
_diffrn_reflns_theta_max 24.999
_diffrn_reflns_theta_min 1.927
_diffrn_source 'sealed tube'
_diffrn_source_type 'Incoatec I\ms'
_exptl_absorpt_coefficient_mu 0.530
_exptl_absorpt_correction_T_max 0.7456
_exptl_absorpt_correction_T_min 0.6758
_exptl_absorpt_correction_type multi-scan
_exptl_crystal_colour 'clear red'
_exptl_crystal_colour_lustre clear
_exptl_crystal_colour_primary red
_exptl_crystal_density_diffrn 1.266
_exptl_crystal_description block
_exptl_crystal_F_000 696
_exptl_crystal_size_max 0.38
_exptl_crystal_size_mid 0.26
_exptl_crystal_size_min 0.18
_refine_diff_density_max 0.594
_refine_diff_density_min -0.549
_refine_diff_density_rms 0.058
_refine_ls_extinction_method none
_refine_ls_goodness_of_fit_ref 1.039
_refine_ls_hydrogen_treatment mixed
_refine_ls_matrix_type full
_refine_ls_number_parameters 381
_refine_ls_number_reflns 5799
_refine_ls_number_restraints 0
_refine_ls_restrained_S_all 1.039
_refine_ls_R_factor_all 0.0270
_refine_ls_R_factor_gt 0.0243
_refine_ls_shift/su_max 0.001
_refine_ls_shift/su_mean 0.000
_refine_ls_structure_factor_coef Fsqd
_refine_ls_weighting_details 'w=1/[\s^2^(Fo^2^)+(0.0237P)^2^+1.3989P] where P=(Fo^2^+2Fc^2^)/3'
_refine_ls_weighting_scheme calc
_refine_ls_wR_factor_gt 0.0594
_refine_ls_wR_factor_ref 0.0610
_reflns_Friedel_coverage 0.000
_reflns_number_gt 5378
_reflns_number_total 5799
_reflns_threshold_expression 'I > 2\s(I)'
_cod_data_source_file d2dt03092f2.cif
_cod_data_source_block 4a
_cod_database_code 7711379
_shelx_shelxl_version_number 2018/3
_shelx_space_group_comment
;
The symmetry employed for this shelxl refinement is uniquely defined
by the following loop, which should always be used as a source of
symmetry information in preference to the above space-group names.
They are only intended as comments.
;
_shelx_estimated_absorpt_t_max 0.911
_shelx_estimated_absorpt_t_min 0.824
_olex2_refinement_description
;
1. Fixed Uiso
 At 1.2 times of:
  All C(H) groups, All C(H,H) groups
 At 1.5 times of:
  All C(H,H,H) groups
2.a Ternary CH refined with riding coordinates:
 C20(H20), C26(H26), C32(H32)
2.b Secondary CH2 refined with riding coordinates:
 C21(H21A,H21B), C22(H22A,H22B), C23(H23A,H23B), C24(H24A,H24B), C25(H25A,
 H25B), C27(H27A,H27B), C28(H28A,H28B), C29(H29A,H29B), C30(H30A,H30B),
 C31(H31A,H31B), C33(H33A,H33B), C34(H34A,H34B), C35(H35A,H35B), C36(H36A,H36B),
  C37(H37A,H37B)
2.c Aromatic/amide H refined with riding coordinates:
 C5(H5), C3(H3)
2.d Idealised Me refined as rotating group:
 C7(H7A,H7B,H7C), C9(H9A,H9B,H9C), C8(H8A,H8B,H8C), C15(H15A,H15B,H15C),
 C16(H16A,H16B,H16C), C17(H17A,H17B,H17C), C18(H18A,H18B,H18C), C19(H19A,H19B,
 H19C)
;
_olex2_submission_special_instructions 'No special instructions were received'

loop_
_space_group_symop_operation_xyz
'x, y, z'
'-x, -y, -z'

loop_
_atom_site_label
_atom_site_type_symbol
_atom_site_fract_x
_atom_site_fract_y
_atom_site_fract_z
_atom_site_U_iso_or_equiv
_atom_site_adp_type
_atom_site_occupancy
_atom_site_site_symmetry_order
_atom_site_calc_flag
_atom_site_refinement_flags_posn
_atom_site_refinement_flags_adp
_atom_site_refinement_flags_occupancy
_atom_site_disorder_assembly
_atom_site_disorder_group
B1 B 0.5412(2) 0.7028(2) 0.35011(15) 0.0125(5) Uani 1 1 d . . . . .
C1 C 0.4524(2) 0.7355(2) 0.42974(13) 0.0122(4) Uani 1 1 d . . . . .
C6 C 0.3099(2) 0.8373(2) 0.41886(13) 0.0135(4) Uani 1 1 d . . . . .
C5 C 0.2388(2) 0.8698(2) 0.48860(14) 0.0155(4) Uani 1 1 d . . . . .
H5 H 0.144063 0.940209 0.479308 0.019 Uiso 1 1 calc R U . . .
C4 C 0.3024(2) 0.8024(2) 0.57121(13) 0.0148(4) Uani 1 1 d . . . . .
C3 C 0.4386(2) 0.6962(2) 0.58311(13) 0.0142(4) Uani 1 1 d . . . . .
H3 H 0.481978 0.645650 0.639665 0.017 Uiso 1 1 calc R U . . .
C2 C 0.5129(2) 0.6620(2) 0.51474(13) 0.0129(4) Uani 1 1 d . . . . .
C7 C 0.6599(2) 0.5445(2) 0.53277(14) 0.0176(4) Uani 1 1 d . . . . .
H7A H 0.656813 0.483741 0.509801 0.026 Uiso 1 1 calc R U . . .
H7B H 0.679566 0.499437 0.595413 0.026 Uiso 1 1 calc R U . . .
H7C H 0.738386 0.574261 0.504777 0.026 Uiso 1 1 calc R U . . .
C9 C 0.2307(2) 0.9107(2) 0.33138(14) 0.0211(5) Uani 1 1 d . . . . .
H9A H 0.285034 0.959485 0.289572 0.032 Uiso 1 1 calc R U . . .
H9B H 0.130708 0.972373 0.336592 0.032 Uiso 1 1 calc R U . . .
H9C H 0.225100 0.847833 0.311433 0.032 Uiso 1 1 calc R U . . .
C8 C 0.2265(2) 0.8412(2) 0.64587(14) 0.0192(5) Uani 1 1 d . . . . .
H8A H 0.192984 0.773703 0.686478 0.029 Uiso 1 1 calc R U . . .
H8B H 0.141351 0.925660 0.623761 0.029 Uiso 1 1 calc R U . . .
H8C H 0.295885 0.849409 0.675758 0.029 Uiso 1 1 calc R U . . .
C10 C 0.6771(2) 0.9230(2) 0.33993(13) 0.0130(4) Uani 1 1 d . . . . .
C11 C 0.8293(2) 0.8477(2) 0.32674(13) 0.0128(4) Uani 1 1 d . . . . .
C12 C 0.8536(2) 0.88932(19) 0.23600(13) 0.0116(4) Uani 1 1 d . . . . .
C13 C 0.7161(2) 0.98656(19) 0.19195(13) 0.0129(4) Uani 1 1 d . . . . .
C14 C 0.6089(2) 1.0075(2) 0.25683(13) 0.0136(4) Uani 1 1 d . . . . .
C15 C 0.6963(3) 1.0724(2) 0.09701(14) 0.0198(5) Uani 1 1 d . . . . .
H15A H 0.769182 1.024195 0.064334 0.030 Uiso 1 1 calc R U . . .
H15B H 0.710023 1.151946 0.087176 0.030 Uiso 1 1 calc R U . . .
H15C H 0.596604 1.096975 0.077624 0.030 Uiso 1 1 calc R U . . .
C16 C 0.4557(2) 1.1133(2) 0.23792(16) 0.0229(5) Uani 1 1 d . . . . .
H16A H 0.415599 1.121186 0.185724 0.034 Uiso 1 1 calc R U . . .
H16B H 0.458459 1.197162 0.228668 0.034 Uiso 1 1 calc R U . . .
H16C H 0.392754 1.090783 0.286999 0.034 Uiso 1 1 calc R U . . .
C17 C 0.6106(2) 0.9240(2) 0.42551(14) 0.0191(5) Uani 1 1 d . . . . .
H17A H 0.503082 0.956600 0.420862 0.029 Uiso 1 1 calc R U . . .
H17B H 0.635666 0.981602 0.441699 0.029 Uiso 1 1 calc R U . . .
H17C H 0.649767 0.834522 0.469837 0.029 Uiso 1 1 calc R U . . .
C18 C 0.9446(2) 0.7529(2) 0.39707(14) 0.0186(5) Uani 1 1 d . . . . .
H18A H 0.903581 0.697550 0.444659 0.028 Uiso 1 1 calc R U . . .
H18B H 0.975887 0.801942 0.418541 0.028 Uiso 1 1 calc R U . . .
H18C H 1.029848 0.697391 0.373993 0.028 Uiso 1 1 calc R U . . .
C19 C 1.0019(2) 0.8595(2) 0.19474(14) 0.0159(4) Uani 1 1 d . . . . .
H19A H 1.071926 0.772771 0.231641 0.024 Uiso 1 1 calc R U . . .
H19B H 1.037198 0.926483 0.187780 0.024 Uiso 1 1 calc R U . . .
H19C H 0.993314 0.859600 0.137862 0.024 Uiso 1 1 calc R U . . .
C20 C 0.6272(2) 0.60864(19) 0.17660(13) 0.0106(4) Uani 1 1 d . . . . .
H20 H 0.607731 0.556358 0.237057 0.013 Uiso 1 1 calc R U . . .
C21 C 0.4754(2) 0.7163(2) 0.13888(13) 0.0138(4) Uani 1 1 d . . . . .
H21A H 0.437434 0.774697 0.171390 0.017 Uiso 1 1 calc R U . . .
H21B H 0.485625 0.770186 0.077717 0.017 Uiso 1 1 calc R U . . .
C22 C 0.3653(2) 0.6576(2) 0.14371(14) 0.0177(5) Uani 1 1 d . . . . .
H22A H 0.270575 0.729357 0.115896 0.021 Uiso 1 1 calc R U . . .
H22B H 0.346615 0.612221 0.205211 0.021 Uiso 1 1 calc R U . . .
C23 C 0.4217(2) 0.5599(2) 0.09905(14) 0.0186(5) Uani 1 1 d . . . . .
H23A H 0.350726 0.519473 0.107058 0.022 Uiso 1 1 calc R U . . .
H23B H 0.429430 0.606960 0.036146 0.022 Uiso 1 1 calc R U . . .
C24 C 0.5724(2) 0.4527(2) 0.13669(14) 0.0173(4) Uani 1 1 d . . . . .
H24A H 0.609700 0.393351 0.104913 0.021 Uiso 1 1 calc R U . . .
H24B H 0.562404 0.399975 0.198166 0.021 Uiso 1 1 calc R U . . .
C25 C 0.6834(2) 0.5120(2) 0.13029(13) 0.0142(4) Uani 1 1 d . . . . .
H25A H 0.699601 0.558712 0.068575 0.017 Uiso 1 1 calc R U . . .
H25B H 0.779116 0.440493 0.156838 0.017 Uiso 1 1 calc R U . . .
C26 C 0.8335(2) 0.73976(19) 0.07928(13) 0.0116(4) Uani 1 1 d . . . . .
H26 H 0.884263 0.790483 0.086133 0.014 Uiso 1 1 calc R U . . .
C27 C 0.7108(2) 0.8422(2) 0.01048(13) 0.0137(4) Uani 1 1 d . . . . .
H27A H 0.660708 0.797224 -0.003095 0.016 Uiso 1 1 calc R U . . .
H27B H 0.636699 0.905361 0.034254 0.016 Uiso 1 1 calc R U . . .
C28 C 0.7712(2) 0.9175(2) -0.07296(13) 0.0191(5) Uani 1 1 d . . . . .
H28A H 0.810757 0.971133 -0.060959 0.023 Uiso 1 1 calc R U . . .
H28B H 0.689992 0.977933 -0.116640 0.023 Uiso 1 1 calc R U . . .
C29 C 0.8936(2) 0.8231(2) -0.10929(14) 0.0195(5) Uani 1 1 d . . . . .
H29A H 0.851023 0.778607 -0.129115 0.023 Uiso 1 1 calc R U . . .
H29B H 0.937118 0.873523 -0.159831 0.023 Uiso 1 1 calc R U . . .
C30 C 1.0138(2) 0.7204(2) -0.04084(14) 0.0192(5) Uani 1 1 d . . . . .
H30A H 1.062880 0.764423 -0.025248 0.023 Uiso 1 1 calc R U . . .
H30B H 1.089066 0.658240 -0.064921 0.023 Uiso 1 1 calc R U . . .
C31 C 0.9506(2) 0.6443(2) 0.04043(13) 0.0156(4) Uani 1 1 d . . . . .
H31A H 1.031046 0.578378 0.083702 0.019 Uiso 1 1 calc R U . . .
H31B H 0.905053 0.597150 0.025585 0.019 Uiso 1 1 calc R U . . .
C32 C 0.9230(2) 0.51207(19) 0.23975(13) 0.0107(4) Uani 1 1 d . . . . .
H32 H 0.950044 0.464889 0.199537 0.013 Uiso 1 1 calc R U . . .
C33 C 0.8936(2) 0.4193(2) 0.32803(13) 0.0148(4) Uani 1 1 d . . . . .
H33A H 0.872830 0.460003 0.370961 0.018 Uiso 1 1 calc R U . . .
H33B H 0.806106 0.404307 0.323147 0.018 Uiso 1 1 calc R U . . .
C34 C 1.0284(2) 0.2876(2) 0.35857(14) 0.0174(4) Uani 1 1 d . . . . .
H34A H 1.009760 0.229814 0.416495 0.021 Uiso 1 1 calc R U . . .
H34B H 1.043371 0.243696 0.318077 0.021 Uiso 1 1 calc R U . . .
C35 C 1.1677(2) 0.3060(2) 0.36330(14) 0.0184(5) Uani 1 1 d . . . . .
H35A H 1.158404 0.337946 0.409817 0.022 Uiso 1 1 calc R U . . .
H35B H 1.253553 0.220252 0.377993 0.022 Uiso 1 1 calc R U . . .
C36 C 1.1938(2) 0.4038(2) 0.27776(14) 0.0163(4) Uani 1 1 d . . . . .
H36A H 1.216086 0.366606 0.232783 0.020 Uiso 1 1 calc R U . . .
H36B H 1.280007 0.419259 0.284267 0.020 Uiso 1 1 calc R U . . .
C37 C 1.0581(2) 0.5345(2) 0.24909(13) 0.0135(4) Uani 1 1 d . . . . .
H37A H 1.076788 0.596064 0.192982 0.016 Uiso 1 1 calc R U . . .
H37B H 1.038822 0.574305 0.292387 0.016 Uiso 1 1 calc R U . . .
H1A H 0.686(3) 0.664(2) 0.3530(15) 0.023(6) Uiso 1 1 d . . . . .
H1B H 0.515(2) 0.806(2) 0.2754(14) 0.013(5) Uiso 1 1 d . . . . .
H1C H 0.525(2) 0.626(2) 0.3404(14) 0.012(5) Uiso 1 1 d . . . . .
P1 P 0.76165(5) 0.67020(5) 0.18929(3) 0.00907(11) Uani 1 1 d . . . . .
Ru1 Ru 0.68500(2) 0.80255(2) 0.26987(2) 0.00841(6) Uani 1 1 d . . . . .

loop_
_atom_site_aniso_label
_atom_site_aniso_U_11
_atom_site_aniso_U_22
_atom_site_aniso_U_33
_atom_site_aniso_U_23
_atom_site_aniso_U_13
_atom_site_aniso_U_12
B1 0.0113(11) 0.0144(12) 0.0131(11) -0.0064(10) 0.0038(9) -0.0062(9)
C1 0.0131(10) 0.0140(10) 0.0155(10) -0.0077(9) 0.0055(8) -0.0108(8)
C6 0.0129(10) 0.0160(11) 0.0137(10) -0.0050(9) 0.0033(8) -0.0093(9)
C5 0.0118(10) 0.0158(11) 0.0206(11) -0.0091(9) 0.0054(8) -0.0068(8)
C4 0.0176(11) 0.0178(11) 0.0166(11) -0.0095(9) 0.0068(8) -0.0132(9)
C3 0.0170(10) 0.0162(11) 0.0121(10) -0.0044(9) 0.0027(8) -0.0108(9)
C2 0.0120(10) 0.0132(10) 0.0166(11) -0.0055(9) 0.0028(8) -0.0088(8)
C7 0.0165(11) 0.0170(11) 0.0163(11) -0.0051(9) 0.0032(8) -0.0065(9)
C9 0.0130(10) 0.0287(13) 0.0176(11) -0.0074(10) 0.0015(9) -0.0068(9)
C8 0.0211(11) 0.0219(12) 0.0187(11) -0.0116(10) 0.0075(9) -0.0111(10)
C10 0.0152(10) 0.0137(10) 0.0158(10) -0.0086(9) 0.0044(8) -0.0095(8)
C11 0.0158(10) 0.0124(10) 0.0156(10) -0.0073(9) 0.0018(8) -0.0092(8)
C12 0.0128(10) 0.0111(10) 0.0150(10) -0.0076(8) 0.0033(8) -0.0070(8)
C13 0.0179(10) 0.0092(10) 0.0139(10) -0.0048(8) 0.0005(8) -0.0073(8)
C14 0.0125(10) 0.0122(10) 0.0193(11) -0.0089(9) 0.0022(8) -0.0058(8)
C15 0.0273(12) 0.0155(11) 0.0155(11) -0.0023(9) -0.0008(9) -0.0109(10)
C16 0.0165(11) 0.0138(11) 0.0359(14) -0.0117(10) -0.0018(10) -0.0012(9)
C17 0.0231(11) 0.0255(12) 0.0204(12) -0.0159(10) 0.0098(9) -0.0165(10)
C18 0.0192(11) 0.0214(12) 0.0152(11) -0.0045(9) -0.0030(9) -0.0095(9)
C19 0.0146(10) 0.0200(11) 0.0188(11) -0.0099(9) 0.0068(8) -0.0119(9)
C20 0.0090(9) 0.0119(10) 0.0120(10) -0.0057(8) 0.0008(8) -0.0043(8)
C21 0.0110(10) 0.0156(11) 0.0143(10) -0.0067(9) 0.0009(8) -0.0042(8)
C22 0.0115(10) 0.0225(12) 0.0201(11) -0.0099(10) 0.0007(8) -0.0062(9)
C23 0.0186(11) 0.0244(12) 0.0192(11) -0.0097(10) 0.0000(9) -0.0129(10)
C24 0.0206(11) 0.0192(11) 0.0183(11) -0.0112(9) 0.0021(9) -0.0104(9)
C25 0.0140(10) 0.0149(11) 0.0153(10) -0.0086(9) 0.0010(8) -0.0047(8)
C26 0.0112(10) 0.0112(10) 0.0118(10) -0.0048(8) 0.0036(8) -0.0047(8)
C27 0.0130(10) 0.0129(10) 0.0139(10) -0.0053(9) 0.0015(8) -0.0041(8)
C28 0.0248(12) 0.0159(11) 0.0124(10) -0.0034(9) 0.0031(9) -0.0073(9)
C29 0.0243(12) 0.0196(12) 0.0130(11) -0.0056(9) 0.0075(9) -0.0104(10)
C30 0.0168(11) 0.0224(12) 0.0180(11) -0.0107(10) 0.0085(9) -0.0074(9)
C31 0.0139(10) 0.0158(11) 0.0134(10) -0.0062(9) 0.0044(8) -0.0036(9)
C32 0.0092(9) 0.0092(10) 0.0125(10) -0.0052(8) 0.0005(7) -0.0018(8)
C33 0.0140(10) 0.0127(10) 0.0147(10) -0.0031(9) 0.0015(8) -0.0051(9)
C34 0.0196(11) 0.0130(11) 0.0146(11) -0.0020(9) 0.0013(8) -0.0056(9)
C35 0.0157(11) 0.0168(11) 0.0171(11) -0.0050(9) -0.0032(8) -0.0020(9)
C36 0.0095(10) 0.0164(11) 0.0189(11) -0.0050(9) -0.0014(8) -0.0027(9)
C37 0.0109(10) 0.0124(10) 0.0147(10) -0.0040(9) -0.0007(8) -0.0033(8)
P1 0.0076(2) 0.0092(3) 0.0101(2) -0.0043(2) 0.00135(19) -0.0028(2)
Ru1 0.00744(9) 0.00885(9) 0.00934(9) -0.00454(7) 0.00217(6) -0.00332(6)

loop_
_atom_type_symbol
_atom_type_description
_atom_type_scat_dispersion_real
_atom_type_scat_dispersion_imag
_atom_type_scat_source
C C 0.0033 0.0016 'International Tables Vol C Tables 4.2.6.8 and 6.1.1.4'
H H 0.0000 0.0000 'International Tables Vol C Tables 4.2.6.8 and 6.1.1.4'
B B 0.0013 0.0007 'International Tables Vol C Tables 4.2.6.8 and 6.1.1.4'
P P 0.1023 0.0942 'International Tables Vol C Tables 4.2.6.8 and 6.1.1.4'
Ru Ru -1.2594 0.8363 'International Tables Vol C Tables 4.2.6.8 and 6.1.1.4'

loop_
_geom_angle_atom_site_label_1
_geom_angle_atom_site_label_2
_geom_angle_atom_site_label_3
_geom_angle
_geom_angle_site_symmetry_1
_geom_angle_site_symmetry_3
_geom_angle_publ_flag
C1 B1 H1A 116.6(10) . . ?
C1 B1 H1B 114.6(9) . . ?
C1 B1 H1C 113.1(11) . . ?
H1A B1 H1B 97.3(14) . . ?
H1A B1 H1C 104.9(15) . . ?
H1B B1 H1C 108.9(14) . . ?
C6 C1 B1 121.82(18) . . ?
C2 C1 B1 120.97(18) . . ?
C2 C1 C6 117.21(18) . . ?
C1 C6 C9 120.31(18) . . ?
C5 C6 C1 120.64(19) . . ?
C5 C6 C9 119.03(18) . . ?
C6 C5 H5 119.0 . . ?
C4 C5 C6 121.92(19) . . ?
C4 C5 H5 119.0 . . ?
C5 C4 C3 117.38(18) . . ?
C5 C4 C8 121.52(19) . . ?
C3 C4 C8 121.09(19) . . ?
C4 C3 H3 119.0 . . ?
C2 C3 C4 122.02(19) . . ?
C2 C3 H3 119.0 . . ?
C1 C2 C7 120.40(18) . . ?
C3 C2 C1 120.56(19) . . ?
C3 C2 C7 119.04(18) . . ?
C2 C7 H7A 109.5 . . ?
C2 C7 H7B 109.5 . . ?
C2 C7 H7C 109.5 . . ?
H7A C7 H7B 109.5 . . ?
H7A C7 H7C 109.5 . . ?
H7B C7 H7C 109.5 . . ?
C6 C9 H9A 109.5 . . ?
C6 C9 H9B 109.5 . . ?
C6 C9 H9C 109.5 . . ?
H9A C9 H9B 109.5 . . ?
H9A C9 H9C 109.5 . . ?
H9B C9 H9C 109.5 . . ?
C4 C8 H8A 109.5 . . ?
C4 C8 H8B 109.5 . . ?
C4 C8 H8C 109.5 . . ?
H8A C8 H8B 109.5 . . ?
H8A C8 H8C 109.5 . . ?
H8B C8 H8C 109.5 . . ?
C11 C10 C17 125.60(19) . . ?
C11 C10 Ru1 70.86(10) . . ?
C14 C10 C11 107.27(17) . . ?
C14 C10 C17 126.63(19) . . ?
C14 C10 Ru1 70.93(11) . . ?
C17 C10 Ru1 129.70(14) . . ?
C10 C11 C18 125.30(18) . . ?
C10 C11 Ru1 70.93(11) . . ?
C12 C11 C10 108.23(17) . . ?
C12 C11 C18 126.16(18) . . ?
C12 C11 Ru1 72.65(11) . . ?
C18 C11 Ru1 127.15(14) . . ?
C11 C12 C13 108.12(17) . . ?
C11 C12 C19 125.38(18) . . ?
C11 C12 Ru1 70.01(11) . . ?
C13 C12 C19 125.24(19) . . ?
C13 C12 Ru1 70.19(11) . . ?
C19 C12 Ru1 135.48(13) . . ?
C12 C13 C15 125.84(19) . . ?
C12 C13 Ru1 72.24(11) . . ?
C14 C13 C12 107.39(17) . . ?
C14 C13 C15 125.41(18) . . ?
C14 C13 Ru1 70.52(11) . . ?
C15 C13 Ru1 132.93(14) . . ?
C10 C14 C13 108.95(17) . . ?
C10 C14 C16 126.50(19) . . ?
C10 C14 Ru1 71.48(11) . . ?
C13 C14 C16 124.19(19) . . ?
C13 C14 Ru1 71.56(11) . . ?
C16 C14 Ru1 128.48(14) . . ?
C13 C15 H15A 109.5 . . ?
C13 C15 H15B 109.5 . . ?
C13 C15 H15C 109.5 . . ?
H15A C15 H15B 109.5 . . ?
H15A C15 H15C 109.5 . . ?
H15B C15 H15C 109.5 . . ?
C14 C16 H16A 109.5 . . ?
C14 C16 H16B 109.5 . . ?
C14 C16 H16C 109.5 . . ?
H16A C16 H16B 109.5 . . ?
H16A C16 H16C 109.5 . . ?
H16B C16 H16C 109.5 . . ?
C10 C17 H17A 109.5 . . ?
C10 C17 H17B 109.5 . . ?
C10 C17 H17C 109.5 . . ?
H17A C17 H17B 109.5 . . ?
H17A C17 H17C 109.5 . . ?
H17B C17 H17C 109.5 . . ?
C11 C18 H18A 109.5 . . ?
C11 C18 H18B 109.5 . . ?
C11 C18 H18C 109.5 . . ?
H18A C18 H18B 109.5 . . ?
H18A C18 H18C 109.5 . . ?
H18B C18 H18C 109.5 . . ?
C12 C19 H19A 109.5 . . ?
C12 C19 H19B 109.5 . . ?
C12 C19 H19C 109.5 . . ?
H19A C19 H19B 109.5 . . ?
H19A C19 H19C 109.5 . . ?
H19B C19 H19C 109.5 . . ?
C21 C20 H20 104.9 . . ?
C21 C20 C25 109.91(15) . . ?
C21 C20 P1 114.69(14) . . ?
C25 C20 H20 104.9 . . ?
C25 C20 P1 116.36(13) . . ?
P1 C20 H20 104.9 . . ?
C20 C21 H21A 109.3 . . ?
C20 C21 H21B 109.3 . . ?
H21A C21 H21B 108.0 . . ?
C22 C21 C20 111.41(17) . . ?
C22 C21 H21A 109.3 . . ?
C22 C21 H21B 109.3 . . ?
C21 C22 H22A 109.2 . . ?
C21 C22 H22B 109.2 . . ?
C21 C22 C23 111.97(17) . . ?
H22A C22 H22B 107.9 . . ?
C23 C22 H22A 109.2 . . ?
C23 C22 H22B 109.2 . . ?
C22 C23 H23A 109.6 . . ?
C22 C23 H23B 109.6 . . ?
H23A C23 H23B 108.1 . . ?
C24 C23 C22 110.46(16) . . ?
C24 C23 H23A 109.6 . . ?
C24 C23 H23B 109.6 . . ?
C23 C24 H24A 109.4 . . ?
C23 C24 H24B 109.4 . . ?
C23 C24 C25 111.19(17) . . ?
H24A C24 H24B 108.0 . . ?
C25 C24 H24A 109.4 . . ?
C25 C24 H24B 109.4 . . ?
C20 C25 H25A 109.4 . . ?
C20 C25 H25B 109.4 . . ?
C24 C25 C20 111.07(16) . . ?
C24 C25 H25A 109.4 . . ?
C24 C25 H25B 109.4 . . ?
H25A C25 H25B 108.0 . . ?
C27 C26 H26 104.8 . . ?
C27 C26 C31 108.63(16) . . ?
C27 C26 P1 113.48(13) . . ?
C31 C26 H26 104.8 . . ?
C31 C26 P1 118.91(14) . . ?
P1 C26 H26 104.8 . . ?
C26 C27 H27A 109.2 . . ?
C26 C27 H27B 109.2 . . ?
H27A C27 H27B 107.9 . . ?
C28 C27 C26 112.12(16) . . ?
C28 C27 H27A 109.2 . . ?
C28 C27 H27B 109.2 . . ?
C27 C28 H28A 109.4 . . ?
C27 C28 H28B 109.4 . . ?
C27 C28 C29 111.15(17) . . ?
H28A C28 H28B 108.0 . . ?
C29 C28 H28A 109.4 . . ?
C29 C28 H28B 109.4 . . ?
C28 C29 H29A 109.5 . . ?
C28 C29 H29B 109.5 . . ?
H29A C29 H29B 108.1 . . ?
C30 C29 C28 110.86(17) . . ?
C30 C29 H29A 109.5 . . ?
C30 C29 H29B 109.5 . . ?
C29 C30 H30A 109.3 . . ?
C29 C30 H30B 109.3 . . ?
C29 C30 C31 111.41(17) . . ?
H30A C30 H30B 108.0 . . ?
C31 C30 H30A 109.3 . . ?
C31 C30 H30B 109.3 . . ?
C26 C31 H31A 109.6 . . ?
C26 C31 H31B 109.6 . . ?
C30 C31 C26 110.11(17) . . ?
C30 C31 H31A 109.6 . . ?
C30 C31 H31B 109.6 . . ?
H31A C31 H31B 108.2 . . ?
C33 C32 H32 107.0 . . ?
C33 C32 P1 114.77(13) . . ?
C37 C32 H32 107.0 . . ?
C37 C32 C33 108.69(16) . . ?
C37 C32 P1 111.87(13) . . ?
P1 C32 H32 107.0 . . ?
C32 C33 H33A 109.7 . . ?
C32 C33 H33B 109.7 . . ?
H33A C33 H33B 108.2 . . ?
C34 C33 C32 109.98(16) . . ?
C34 C33 H33A 109.7 . . ?
C34 C33 H33B 109.7 . . ?
C33 C34 H34A 109.3 . . ?
C33 C34 H34B 109.3 . . ?
H34A C34 H34B 107.9 . . ?
C35 C34 C33 111.68(17) . . ?
C35 C34 H34A 109.3 . . ?
C35 C34 H34B 109.3 . . ?
C34 C35 H35A 109.4 . . ?
C34 C35 H35B 109.4 . . ?
H35A C35 H35B 108.0 . . ?
C36 C35 C34 111.34(17) . . ?
C36 C35 H35A 109.4 . . ?
C36 C35 H35B 109.4 . . ?
C35 C36 H36A 109.5 . . ?
C35 C36 H36B 109.5 . . ?
C35 C36 C37 110.95(17) . . ?
H36A C36 H36B 108.0 . . ?
C37 C36 H36A 109.5 . . ?
C37 C36 H36B 109.5 . . ?
C32 C37 H37A 109.6 . . ?
C32 C37 H37B 109.6 . . ?
C36 C37 C32 110.16(16) . . ?
C36 C37 H37A 109.6 . . ?
C36 C37 H37B 109.6 . . ?
H37A C37 H37B 108.1 . . ?
C20 P1 C26 107.47(9) . . ?
C20 P1 Ru1 116.76(6) . . ?
C26 P1 Ru1 115.62(6) . . ?
C32 P1 C20 100.78(9) . . ?
C32 P1 C26 101.06(9) . . ?
C32 P1 Ru1 113.08(6) . . ?
C10 Ru1 C12 62.99(7) . . ?
C10 Ru1 C13 63.39(7) . . ?
C10 Ru1 H1A 101.2(8) . . ?
C10 Ru1 H1B 105.6(7) . . ?
C10 Ru1 P1 163.88(5) . . ?
C11 Ru1 C10 38.21(7) . . ?
C11 Ru1 C12 37.34(7) . . ?
C11 Ru1 C13 63.15(7) . . ?
C11 Ru1 H1A 99.7(8) . . ?
C11 Ru1 H1B 142.1(7) . . ?
C11 Ru1 P1 126.13(5) . . ?
C12 Ru1 H1A 129.4(8) . . ?
C12 Ru1 H1B 155.5(7) . . ?
C12 Ru1 P1 101.89(5) . . ?
C13 Ru1 C12 37.57(7) . . ?
C13 Ru1 H1A 162.5(8) . . ?
C13 Ru1 H1B 118.3(7) . . ?
C13 Ru1 P1 108.70(5) . . ?
C14 Ru1 C10 37.59(8) . . ?
C14 Ru1 C11 63.14(7) . . ?
C14 Ru1 C12 62.73(7) . . ?
C14 Ru1 C13 37.91(7) . . ?
C14 Ru1 H1A 132.9(8) . . ?
C14 Ru1 H1B 94.6(7) . . ?
C14 Ru1 P1 142.52(6) . . ?
H1A Ru1 H1B 72.4(11) . . ?
P1 Ru1 H1A 83.9(8) . . ?
P1 Ru1 H1B 90.5(7) . . ?

loop_
_geom_bond_atom_site_label_1
_geom_bond_atom_site_label_2
_geom_bond_distance
_geom_bond_site_symmetry_2
_geom_bond_publ_flag
B1 C1 1.592(3) . ?
B1 H1A 1.32(2) . ?
B1 H1B 1.33(2) . ?
B1 H1C 1.09(2) . ?
C1 C6 1.412(3) . ?
C1 C2 1.411(3) . ?
C6 C5 1.394(3) . ?
C6 C9 1.516(3) . ?
C5 H5 0.9500 . ?
C5 C4 1.388(3) . ?
C4 C3 1.394(3) . ?
C4 C8 1.512(3) . ?
C3 H3 0.9500 . ?
C3 C2 1.391(3) . ?
C2 C7 1.514(3) . ?
C7 H7A 0.9800 . ?
C7 H7B 0.9800 . ?
C7 H7C 0.9800 . ?
C9 H9A 0.9800 . ?
C9 H9B 0.9800 . ?
C9 H9C 0.9800 . ?
C8 H8A 0.9800 . ?
C8 H8B 0.9800 . ?
C8 H8C 0.9800 . ?
C10 C11 1.445(3) . ?
C10 C14 1.420(3) . ?
C10 C17 1.501(3) . ?
C10 Ru1 2.2071(19) . ?
C11 C12 1.424(3) . ?
C11 C18 1.499(3) . ?
C11 Ru1 2.2062(19) . ?
C12 C13 1.435(3) . ?
C12 C19 1.500(3) . ?
C12 Ru1 2.2409(19) . ?
C13 C14 1.434(3) . ?
C13 C15 1.503(3) . ?
C13 Ru1 2.214(2) . ?
C14 C16 1.499(3) . ?
C14 Ru1 2.1999(19) . ?
C15 H15A 0.9800 . ?
C15 H15B 0.9800 . ?
C15 H15C 0.9800 . ?
C16 H16A 0.9800 . ?
C16 H16B 0.9800 . ?
C16 H16C 0.9800 . ?
C17 H17A 0.9800 . ?
C17 H17B 0.9800 . ?
C17 H17C 0.9800 . ?
C18 H18A 0.9800 . ?
C18 H18B 0.9800 . ?
C18 H18C 0.9800 . ?
C19 H19A 0.9800 . ?
C19 H19B 0.9800 . ?
C19 H19C 0.9800 . ?
C20 H20 1.0000 . ?
C20 C21 1.534(3) . ?
C20 C25 1.542(3) . ?
C20 P1 1.8728(19) . ?
C21 H21A 0.9900 . ?
C21 H21B 0.9900 . ?
C21 C22 1.527(3) . ?
C22 H22A 0.9900 . ?
C22 H22B 0.9900 . ?
C22 C23 1.530(3) . ?
C23 H23A 0.9900 . ?
C23 H23B 0.9900 . ?
C23 C24 1.525(3) . ?
C24 H24A 0.9900 . ?
C24 H24B 0.9900 . ?
C24 C25 1.533(3) . ?
C25 H25A 0.9900 . ?
C25 H25B 0.9900 . ?
C26 H26 1.0000 . ?
C26 C27 1.539(3) . ?
C26 C31 1.545(3) . ?
C26 P1 1.874(2) . ?
C27 H27A 0.9900 . ?
C27 H27B 0.9900 . ?
C27 C28 1.532(3) . ?
C28 H28A 0.9900 . ?
C28 H28B 0.9900 . ?
C28 C29 1.533(3) . ?
C29 H29A 0.9900 . ?
C29 H29B 0.9900 . ?
C29 C30 1.522(3) . ?
C30 H30A 0.9900 . ?
C30 H30B 0.9900 . ?
C30 C31 1.528(3) . ?
C31 H31A 0.9900 . ?
C31 H31B 0.9900 . ?
C32 H32 1.0000 . ?
C32 C33 1.535(3) . ?
C32 C37 1.532(3) . ?
C32 P1 1.8642(19) . ?
C33 H33A 0.9900 . ?
C33 H33B 0.9900 . ?
C33 C34 1.534(3) . ?
C34 H34A 0.9900 . ?
C34 H34B 0.9900 . ?
C34 C35 1.523(3) . ?
C35 H35A 0.9900 . ?
C35 H35B 0.9900 . ?
C35 C36 1.522(3) . ?
C36 H36A 0.9900 . ?
C36 H36B 0.9900 . ?
C36 C37 1.531(3) . ?
C37 H37A 0.9900 . ?
C37 H37B 0.9900 . ?
P1 Ru1 2.3415(5) . ?
Ru1 H1A 1.69(2) . ?
Ru1 H1B 1.68(2) . ?

loop_
_geom_torsion_atom_site_label_1
_geom_torsion_atom_site_label_2
_geom_torsion_atom_site_label_3
_geom_torsion_atom_site_label_4
_geom_torsion
_geom_torsion_site_symmetry_1
_geom_torsion_site_symmetry_2
_geom_torsion_site_symmetry_3
_geom_torsion_site_symmetry_4
_geom_torsion_publ_flag
B1 C1 C6 C5 -175.53(18) . . . . ?
B1 C1 C6 C9 5.9(3) . . . . ?
B1 C1 C2 C3 176.06(18) . . . . ?
B1 C1 C2 C7 -4.0(3) . . . . ?
C1 C6 C5 C4 -1.6(3) . . . . ?
C6 C1 C2 C3 -4.8(3) . . . . ?
C6 C1 C2 C7 175.22(18) . . . . ?
C6 C5 C4 C3 -2.7(3) . . . . ?
C6 C5 C4 C8 178.06(19) . . . . ?
C5 C4 C3 C2 3.3(3) . . . . ?
C4 C3 C2 C1 0.5(3) . . . . ?
C4 C3 C2 C7 -179.45(19) . . . . ?
C2 C1 C6 C5 5.3(3) . . . . ?
C2 C1 C6 C9 -173.31(18) . . . . ?
C9 C6 C5 C4 177.01(19) . . . . ?
C8 C4 C3 C2 -177.51(19) . . . . ?
C10 C11 C12 C13 -2.3(2) . . . . ?
C10 C11 C12 C19 165.36(18) . . . . ?
C10 C11 C12 Ru1 -62.40(13) . . . . ?
C11 C10 C14 C13 -0.2(2) . . . . ?
C11 C10 C14 C16 -173.45(19) . . . . ?
C11 C10 C14 Ru1 61.92(13) . . . . ?
C11 C12 C13 C14 2.2(2) . . . . ?
C11 C12 C13 C15 169.40(18) . . . . ?
C11 C12 C13 Ru1 -59.98(13) . . . . ?
C12 C13 C14 C10 -1.2(2) . . . . ?
C12 C13 C14 C16 172.23(18) . . . . ?
C12 C13 C14 Ru1 -63.27(13) . . . . ?
C14 C10 C11 C12 1.5(2) . . . . ?
C14 C10 C11 C18 175.48(18) . . . . ?
C14 C10 C11 Ru1 -61.96(13) . . . . ?
C15 C13 C14 C10 -168.51(18) . . . . ?
C15 C13 C14 C16 4.9(3) . . . . ?
C15 C13 C14 Ru1 129.4(2) . . . . ?
C17 C10 C11 C12 -170.81(19) . . . . ?
C17 C10 C11 C18 3.1(3) . . . . ?
C17 C10 C11 Ru1 125.7(2) . . . . ?
C17 C10 C14 C13 172.06(18) . . . . ?
C17 C10 C14 C16 -1.2(3) . . . . ?
C17 C10 C14 Ru1 -125.8(2) . . . . ?
C18 C11 C12 C13 -176.17(18) . . . . ?
C18 C11 C12 C19 -8.5(3) . . . . ?
C18 C11 C12 Ru1 123.7(2) . . . . ?
C19 C12 C13 C14 -165.52(18) . . . . ?
C19 C12 C13 C15 1.7(3) . . . . ?
C19 C12 C13 Ru1 132.33(19) . . . . ?
C20 C21 C22 C23 -55.7(2) . . . . ?
C21 C20 C25 C24 -56.4(2) . . . . ?
C21 C20 P1 C26 -76.90(15) . . . . ?
C21 C20 P1 C32 177.75(14) . . . . ?
C21 C20 P1 Ru1 54.87(16) . . . . ?
C21 C22 C23 C24 55.3(2) . . . . ?
C22 C23 C24 C25 -55.9(2) . . . . ?
C23 C24 C25 C20 57.3(2) . . . . ?
C25 C20 C21 C22 55.5(2) . . . . ?
C25 C20 P1 C26 53.35(17) . . . . ?
C25 C20 P1 C32 -52.00(16) . . . . ?
C25 C20 P1 Ru1 -174.88(12) . . . . ?
C26 C27 C28 C29 55.3(2) . . . . ?
C27 C26 C31 C30 58.6(2) . . . . ?
C27 C26 P1 C20 52.79(16) . . . . ?
C27 C26 P1 C32 157.94(14) . . . . ?
C27 C26 P1 Ru1 -79.60(14) . . . . ?
C27 C28 C29 C30 -53.8(2) . . . . ?
C28 C29 C30 C31 56.4(2) . . . . ?
C29 C30 C31 C26 -59.3(2) . . . . ?
C31 C26 C27 C28 -57.3(2) . . . . ?
C31 C26 P1 C20 -76.83(16) . . . . ?
C31 C26 P1 C32 28.32(17) . . . . ?
C31 C26 P1 Ru1 150.77(13) . . . . ?
C32 C33 C34 C35 56.8(2) . . . . ?
C33 C32 C37 C36 60.8(2) . . . . ?
C33 C32 P1 C20 -61.45(15) . . . . ?
C33 C32 P1 C26 -171.85(14) . . . . ?
C33 C32 P1 Ru1 63.95(15) . . . . ?
C33 C34 C35 C36 -53.9(2) . . . . ?
C34 C35 C36 C37 54.5(2) . . . . ?
C35 C36 C37 C32 -58.4(2) . . . . ?
C37 C32 C33 C34 -59.7(2) . . . . ?
C37 C32 P1 C20 174.12(14) . . . . ?
C37 C32 P1 C26 63.72(15) . . . . ?
C37 C32 P1 Ru1 -60.48(14) . . . . ?
P1 C20 C21 C22 -171.12(14) . . . . ?
P1 C20 C25 C24 171.10(14) . . . . ?
P1 C26 C27 C28 168.11(13) . . . . ?
P1 C26 C31 C30 -169.64(14) . . . . ?
P1 C32 C33 C34 174.21(13) . . . . ?
P1 C32 C37 C36 -171.46(14) . . . . ?
Ru1 C10 C11 C12 63.51(13) . . . . ?
Ru1 C10 C11 C18 -122.56(19) . . . . ?
Ru1 C10 C14 C13 -62.12(13) . . . . ?
Ru1 C10 C14 C16 124.6(2) . . . . ?
Ru1 C11 C12 C13 60.10(13) . . . . ?
Ru1 C11 C12 C19 -132.24(19) . . . . ?
Ru1 C12 C13 C14 62.15(13) . . . . ?
Ru1 C12 C13 C15 -130.6(2) . . . . ?
Ru1 C13 C14 C10 62.06(14) . . . . ?
Ru1 C13 C14 C16 -124.50(19) . . . . ?
